data_2020762
loop_
_publ_author_name
'Smolentsev, Anton I.'

_publ_section_title
;
 Copper(II) bromide, nitrate and perchlorate complexes with sterically
 demanding <i>N</i>-(6-methylpyridin-2-yl)acetamide ligands
;
_journal_coeditor_code KU3201
_journal_issue 8
_journal_name_full 'Acta Crystallographica Section C'
_journal_page_first
;
;
_journal_paper_doi 10.1107/S2053229617009949
_journal_volume 73
_journal_year 2017
_chemical_formula_iupac '[Cu (C8 H10 N2 O) (H2 O)] (N O3)2'
_chemical_formula_moiety 'C16 H22 Cu N4 O3 2+, 2(N O3 -)'
_chemical_formula_sum 'C16 H22 Cu N6 O9'
_chemical_formula_weight 505.94
_chemical_name_systematic 'Aquabis[<i>N</i>-(6-methylpyridin-2-yl-\k<i>N</i>)acetamide-\k<i>O</i>]copper(II) dinitrate'
_space_group_IT_number 60
_symmetry_cell_setting orthorhombic
_symmetry_space_group_name_Hall '-P 2n 2ab'
_symmetry_space_group_name_H-M 'P b c n'
_atom_sites_solution_hydrogens geom
_atom_sites_solution_primary direct
_atom_sites_solution_secondary difmap
_audit_creation_method SHELXL-97
_cell_angle_alpha 90.00
_cell_angle_beta 90.00
_cell_angle_gamma 90.00
_cell_formula_units_Z 4
_cell_length_a 13.3089(2)
_cell_length_b 8.44940(10)
_cell_length_c 18.5350(3)
_cell_measurement_reflns_used 8020
_cell_measurement_temperature 296(2)
_cell_measurement_theta_max 27.44
_cell_measurement_theta_min 2.68
_cell_volume 2084.30(5)
_computing_cell_refinement
;
SAINT (Bruker, 2004)
;
_computing_data_collection
;
APEX2 (Bruker, 2004)
;
_computing_data_reduction
;
SAINT (Bruker, 2004)
;
_computing_molecular_graphics
;
DIAMOND (Brandenburg, 2010)
;
_computing_publication_material
;
SHELXTL (Bruker, 2004; Sheldrick, 2015)
;
_computing_structure_refinement
;
SHELXTL (Bruker, 2004; Sheldrick, 2015)
;
_computing_structure_solution
;
SHELXTL (Bruker, 2004; Sheldrick, 2015)
;
_diffrn_ambient_temperature 296(2)
_diffrn_detector_area_resol_mean 25
_diffrn_measured_fraction_theta_full 0.996
_diffrn_measured_fraction_theta_max 0.995
_diffrn_measurement_device_type 'Bruker Nonius X8 APEX CCD area-detector'
_diffrn_measurement_method '\f and \w scans'
_diffrn_radiation_monochromator graphite
_diffrn_radiation_source 'fine-focus sealed tube'
_diffrn_radiation_type MoK\a
_diffrn_radiation_wavelength 0.71073
_diffrn_reflns_av_R_equivalents 0.0294
_diffrn_reflns_av_sigmaI/netI 0.0182
_diffrn_reflns_limit_h_max 17
_diffrn_reflns_limit_h_min -17
_diffrn_reflns_limit_k_max 6
_diffrn_reflns_limit_k_min -10
_diffrn_reflns_limit_l_max 24
_diffrn_reflns_limit_l_min -23
_diffrn_reflns_number 14975
_diffrn_reflns_theta_full 25.25
_diffrn_reflns_theta_max 27.51
_diffrn_reflns_theta_min 2.68
_diffrn_standards_decay_% 0
_diffrn_standards_number 0
_exptl_absorpt_coefficient_mu 1.111
_exptl_absorpt_correction_T_max 0.8511
_exptl_absorpt_correction_T_min 0.7317
_exptl_absorpt_correction_type multi-scan
_exptl_absorpt_process_details
;
(SADABS; Bruker, 2004)
;
_exptl_crystal_colour blue
_exptl_crystal_density_diffrn 1.612
_exptl_crystal_density_method 'not measured'
_exptl_crystal_description block
_exptl_crystal_F_000 1044
_exptl_crystal_size_max 0.30
_exptl_crystal_size_mid 0.20
_exptl_crystal_size_min 0.15
_refine_diff_density_max 0.693
_refine_diff_density_min -0.601
_refine_ls_extinction_method none
_refine_ls_goodness_of_fit_ref 1.109
_refine_ls_hydrogen_treatment mixed
_refine_ls_matrix_type full
_refine_ls_number_parameters 152
_refine_ls_number_reflns 2388
_refine_ls_number_restraints 14
_refine_ls_restrained_S_all 1.126
_refine_ls_R_factor_all 0.0416
_refine_ls_R_factor_gt 0.0356
_refine_ls_shift/su_max 0.001
_refine_ls_shift/su_mean 0.000
_refine_ls_structure_factor_coef Fsqd
_refine_ls_weighting_details 'calc w=1/[\s^2^(Fo^2^)+(0.0591P)^2^+1.4780P] where P=(Fo^2^+2Fc^2^)/3'
_refine_ls_weighting_scheme calc
_refine_ls_wR_factor_gt 0.1090
_refine_ls_wR_factor_ref 0.1128
_reflns_number_gt 2055
_reflns_number_total 2388
_reflns_threshold_expression >2sigma(I)
_cod_data_source_file ku3201sup1.cif
_cod_data_source_block 2
_cod_database_code 2020762

loop_
_symmetry_equiv_pos_as_xyz
'x, y, z'
'-x+1/2, -y+1/2, z+1/2'
'x+1/2, -y+1/2, -z'
'-x, y, -z+1/2'
'-x, -y, -z'
'x-1/2, y-1/2, -z-1/2'
'-x-1/2, y-1/2, z'
'x, -y, z-1/2'

loop_
_atom_site_type_symbol
_atom_site_label
_atom_site_fract_x
_atom_site_fract_y
_atom_site_fract_z
_atom_site_U_iso_or_equiv
_atom_site_adp_type
_atom_site_calc_flag
_atom_site_refinement_flags
_atom_site_occupancy
_atom_site_symmetry_multiplicity
Cu Cu1 0.0000 0.48557(4) 0.2500 0.02844(14) Uani d S 1 2
O O1 -0.06427(12) 0.3343(2) 0.32072(8) 0.0426(4) Uani d . 1 1
N N1 0.12902(13) 0.4770(2) 0.31011(9) 0.0296(4) Uani d . 1 1
C C1 0.13291(16) 0.4172(2) 0.37760(11) 0.0324(4) Uani d . 1 1
O O2 0.05962(16) 0.9038(2) 0.13733(9) 0.0544(5) Uani d . 1 1
N N2 0.04725(14) 0.3606(2) 0.41237(9) 0.0359(4) Uani d . 1 1
H H2 0.0536 0.3468 0.4581 0.043 Uiso calc R 1 1
C C2 0.22143(18) 0.4104(3) 0.41722(13) 0.0473(6) Uani d . 1 1
H H2A 0.2212 0.3703 0.4640 0.057 Uiso calc R 1 1
O O3 0.0421(2) 0.6855(2) 0.07703(11) 0.0677(6) Uani d U 1 1
N N3 0.07487(16) 0.8226(3) 0.08211(10) 0.0435(5) Uani d . 1 1
C C3 0.3092(2) 0.4632(4) 0.38677(16) 0.0544(7) Uani d . 1 1
H H3 0.3694 0.4587 0.4123 0.065 Uiso calc R 1 1
O O4 0.1245(2) 0.8752(3) 0.03201(13) 0.0934(9) Uani d U 1 1
C C4 0.30655(18) 0.5228(3) 0.31794(15) 0.0460(6) Uani d . 1 1
H H4 0.3654 0.5582 0.2962 0.055 Uiso calc R 1 1
C C5 0.21673(17) 0.5304(3) 0.28094(12) 0.0348(5) Uani d . 1 1
C C6 0.21686(19) 0.5998(3) 0.20645(13) 0.0482(6) Uani d . 1 1
H H6A 0.1580 0.5653 0.1810 0.072 Uiso calc R 1 1
H H6B 0.2758 0.5653 0.1811 0.072 Uiso calc R 1 1
H H6C 0.2169 0.7132 0.2096 0.072 Uiso calc R 1 1
C C7 -0.04313(17) 0.3246(2) 0.38578(11) 0.0330(4) Uani d . 1 1
C C8 -0.1201(2) 0.2691(3) 0.43859(12) 0.0469(6) Uani d . 1 1
H H8A -0.1839 0.3160 0.4272 0.070 Uiso calc R 1 1
H H8B -0.1005 0.2998 0.4864 0.070 Uiso calc R 1 1
H H8C -0.1256 0.1560 0.4361 0.070 Uiso calc R 1 1
O O1W 0.0000 0.7201(3) 0.2500 0.0426(6) Uani d SD 1 2
H H1W 0.015(3) 0.779(3) 0.2186(8) 0.076(12) Uiso d D 1 1

loop_
_atom_site_aniso_label
_atom_site_aniso_U_11
_atom_site_aniso_U_22
_atom_site_aniso_U_33
_atom_site_aniso_U_12
_atom_site_aniso_U_13
_atom_site_aniso_U_23
Cu1 0.0264(2) 0.0360(2) 0.0229(2) 0.000 -0.00321(12) 0.000
O1 0.0444(9) 0.0588(10) 0.0247(7) -0.0160(8) -0.0059(6) 0.0096(7)
N1 0.0292(8) 0.0358(9) 0.0238(8) 0.0005(6) -0.0016(7) -0.0004(6)
C1 0.0335(10) 0.0355(10) 0.0282(9) 0.0019(8) -0.0048(8) -0.0008(8)
O2 0.0754(13) 0.0533(11) 0.0344(9) -0.0085(9) 0.0091(9) -0.0042(7)
N2 0.0393(10) 0.0468(10) 0.0216(8) -0.0009(8) -0.0052(7) 0.0071(7)
C2 0.0411(13) 0.0649(16) 0.0360(12) 0.0025(11) -0.0131(10) 0.0040(11)
O3 0.0954(17) 0.0526(11) 0.0552(12) -0.0178(12) -0.0198(12) -0.0037(9)
N3 0.0515(12) 0.0494(11) 0.0297(9) -0.0022(9) -0.0040(8) 0.0011(8)
C3 0.0348(13) 0.0780(19) 0.0502(15) 0.0019(12) -0.0154(11) -0.0045(14)
O4 0.144(2) 0.0793(16) 0.0571(13) -0.0192(16) 0.0470(16) -0.0052(12)
C4 0.0277(11) 0.0615(15) 0.0487(14) -0.0038(10) -0.0003(10) -0.0059(11)
C5 0.0308(10) 0.0410(11) 0.0327(11) -0.0018(8) 0.0007(9) -0.0035(9)
C6 0.0375(12) 0.0661(16) 0.0409(13) -0.0073(11) 0.0072(10) 0.0108(11)
C7 0.0378(11) 0.0346(10) 0.0267(9) -0.0007(8) 0.0004(8) 0.0046(8)
C8 0.0508(14) 0.0586(14) 0.0314(11) -0.0096(11) 0.0060(10) 0.0073(10)
O1W 0.0629(16) 0.0357(12) 0.0293(12) 0.000 0.0088(10) 0.000

loop_
_atom_type_symbol
_atom_type_description
_atom_type_scat_dispersion_real
_atom_type_scat_dispersion_imag
_atom_type_scat_source
C C 0.0033 0.0016 'International Tables Vol C Tables 4.2.6.8 and 6.1.1.4'
H H 0.0000 0.0000 'International Tables Vol C Tables 4.2.6.8 and 6.1.1.4'
Cu Cu 0.3201 1.2651 'International Tables Vol C Tables 4.2.6.8 and 6.1.1.4'
N N 0.0061 0.0033 'International Tables Vol C Tables 4.2.6.8 and 6.1.1.4'
O O 0.0106 0.0060 'International Tables Vol C Tables 4.2.6.8 and 6.1.1.4'

loop_
_geom_angle_atom_site_label_1
_geom_angle_atom_site_label_2
_geom_angle_atom_site_label_3
_geom_angle_site_symmetry_1
_geom_angle_site_symmetry_3
_geom_angle
O1 Cu1 O1 . 4 101.54(11)
O1 Cu1 O1W . 4 129.23(5)
O1 Cu1 O1W . . 129.23(5)
O1 Cu1 N1 . . 88.84(7)
O1 Cu1 N1 . 4 88.61(6)
N1 Cu1 O1W . . 92.02(5)
N1 Cu1 O1W 4 . 92.02(5)
O1 Cu1 N1 4 4 88.84(7)
O1 Cu1 N1 . 4 88.61(6)
N1 Cu1 N1 . 4 175.96(10)
C7 O1 Cu1 . . 125.19(15)
C1 N1 C5 . . 117.29(18)
C1 N1 Cu1 . . 123.32(14)
C5 N1 Cu1 . . 119.37(14)
N1 C1 C2 . . 122.5(2)
N1 C1 N2 . . 121.69(18)
C2 C1 N2 . . 115.78(19)
C7 N2 C1 . . 130.12(17)
C7 N2 H2 . . 114.9
C1 N2 H2 . . 114.9
C3 C2 C1 . . 119.4(2)
C3 C2 H2A . . 120.3
C1 C2 H2A . . 120.3
O4 N3 O3 . . 118.1(2)
O4 N3 O2 . . 120.7(2)
O3 N3 O2 . . 121.2(2)
C4 C3 C2 . . 118.7(2)
C4 C3 H3 . . 120.7
C2 C3 H3 . . 120.7
C3 C4 C5 . . 120.1(2)
C3 C4 H4 . . 119.9
C5 C4 H4 . . 119.9
N1 C5 C4 . . 122.0(2)
N1 C5 C6 . . 119.69(19)
C4 C5 C6 . . 118.3(2)
C5 C6 H6A . . 109.5
C5 C6 H6B . . 109.5
H6A C6 H6B . . 109.5
C5 C6 H6C . . 109.5
H6A C6 H6C . . 109.5
H6B C6 H6C . . 109.5
O1 C7 N2 . . 123.2(2)
O1 C7 C8 . . 120.1(2)
N2 C7 C8 . . 116.63(19)
C7 C8 H8A . . 109.5
C7 C8 H8B . . 109.5
H8A C8 H8B . . 109.5
C7 C8 H8C . . 109.5
H8A C8 H8C . . 109.5
H8B C8 H8C . . 109.5
Cu1 O1W H1W . . 129.0(17)

loop_
_geom_bond_atom_site_label_1
_geom_bond_atom_site_label_2
_geom_bond_site_symmetry_2
_geom_bond_distance
Cu1 O1 4 2.0205(15)
Cu1 O1 . 2.0206(15)
Cu1 O1W . 1.982(3)
Cu1 N1 . 2.0482(17)
Cu1 N1 4 2.0482(17)
O1 C7 . 1.241(2)
N1 C1 . 1.350(3)
N1 C5 . 1.363(3)
C1 C2 . 1.389(3)
C1 N2 . 1.394(3)
O2 N3 . 1.249(3)
N2 C7 . 1.335(3)
N2 H2 . 0.8600
C2 C3 . 1.372(4)
C2 H2A . 0.9300
O3 N3 . 1.241(3)
N3 O4 . 1.223(3)
C3 C4 . 1.372(4)
C3 H3 . 0.9300
C4 C5 . 1.380(3)
C4 H4 . 0.9300
C5 C6 . 1.500(3)
C6 H6A . 0.9600
C6 H6B . 0.9600
C6 H6C . 0.9600
C7 C8 . 1.493(3)
C8 H8A . 0.9600
C8 H8B . 0.9600
C8 H8C . 0.9600
O1W H1W . 0.790(16)

loop_
_geom_hbond_atom_site_label_D
_geom_hbond_atom_site_label_H
_geom_hbond_atom_site_label_A
_geom_hbond_site_symmetry_A
_geom_hbond_distance_DH
_geom_hbond_distance_HA
_geom_hbond_distance_DA
_geom_hbond_angle_DHA
O1W H1W O2 . 0.790(16) 1.934(15) 2.720(2) 174(3)
N2 H2 O3 8_566 0.86 2.23 3.078(3) 170.4

_cod_database_fobs_code 2020762
